data_2203520
loop_
_publ_author_name
'Shi, Hao'
'Sun, Cui Rong'
'Pan, Yuan Jiang'

_publ_section_title
;
 The natural diterpenoid kamebacetal A
;
_journal_issue 4
_journal_name_full 'Acta Crystallographica Section E'
_journal_page_first o500
_journal_page_last o502
_journal_paper_doi 10.1107/S1600536804004416
_journal_volume 60
_journal_year 2004
_chemical_formula_iupac 'C21 H30 O5'
_chemical_formula_moiety 'C21 H30 O5'
_chemical_formula_sum 'C21 H30 O5'
_chemical_formula_weight 362.45
_chemical_name_common 'Kamebacetal A'
_chemical_name_systematic
;
(1S,2S,8S,9R,11R,15S,16S,18R)-15,18-dihydroxy-16-methoxy-12,12-dimethyl-
6-methylene-17-oxapentacyclo[7.6.2.1^5,8^.0^1,11^.0^2,8^]octadecan-7-one
;
_space_group_IT_number 19
_symmetry_cell_setting orthorhombic
_symmetry_space_group_name_Hall 'P 2ac 2ab'
_symmetry_space_group_name_H-M 'P 21 21 21'
_atom_sites_solution_hydrogens geom
_atom_sites_solution_primary direct
_atom_sites_solution_secondary difmap
_audit_creation_method SHELXL97
_cell_angle_alpha 90.00
_cell_angle_beta 90.00
_cell_angle_gamma 90.00
_cell_formula_units_Z 4
_cell_length_a 7.8040(10)
_cell_length_b 12.078(2)
_cell_length_c 19.007(3)
_cell_measurement_reflns_used 38
_cell_measurement_temperature 289(2)
_cell_measurement_theta_max 15.01
_cell_measurement_theta_min 2.83
_cell_volume 1791.5(5)
_computing_cell_refinement XSCANS
_computing_data_collection 'XSCANS (Siemens, 1994)'
_computing_data_reduction 'SHELXTL (Siemens, 1991)'
_computing_molecular_graphics 'XP in SHELXTL'
_computing_publication_material SHELXTL
_computing_structure_refinement 'SHELXL97 (Sheldrick, 1997)'
_computing_structure_solution 'SHELXS97 (Sheldrick, 1997)'
_diffrn_ambient_temperature 289(2)
_diffrn_measured_fraction_theta_full 1.000
_diffrn_measured_fraction_theta_max 1.000
_diffrn_measurement_device_type 'Siemens P4'
_diffrn_measurement_method \w
_diffrn_radiation_monochromator graphite
_diffrn_radiation_source 'normal-focus sealed tube'
_diffrn_radiation_type MoK\a
_diffrn_radiation_wavelength 0.71073
_diffrn_reflns_av_R_equivalents 0.0160
_diffrn_reflns_av_sigmaI/netI 0.0710
_diffrn_reflns_limit_h_max 10
_diffrn_reflns_limit_h_min 0
_diffrn_reflns_limit_k_max 15
_diffrn_reflns_limit_k_min 0
_diffrn_reflns_limit_l_max 24
_diffrn_reflns_limit_l_min -1
_diffrn_reflns_number 2425
_diffrn_reflns_theta_full 27.49
_diffrn_reflns_theta_max 27.49
_diffrn_reflns_theta_min 2.00
_diffrn_standards_decay_% 1.25
_diffrn_standards_interval_count 97
_diffrn_standards_number 3
_exptl_absorpt_coefficient_mu 0.094
_exptl_absorpt_correction_type none
_exptl_crystal_colour colourless
_exptl_crystal_density_diffrn 1.344
_exptl_crystal_density_meas ?
_exptl_crystal_density_method .
_exptl_crystal_description plate
_exptl_crystal_F_000 784
_exptl_crystal_size_max 0.52
_exptl_crystal_size_mid 0.42
_exptl_crystal_size_min 0.20
_refine_diff_density_max 0.174
_refine_diff_density_min -0.156
_refine_ls_abs_structure_details none
_refine_ls_extinction_coef 0.0096(10)
_refine_ls_extinction_expression Fc^*^=kFc[1+0.001xFc^2^\l^3^/sin(2\q)]^-1/4^
_refine_ls_extinction_method 'SHELXL97 (Sheldrick, 1997)'
_refine_ls_goodness_of_fit_ref 0.883
_refine_ls_hydrogen_treatment mixed
_refine_ls_matrix_type full
_refine_ls_number_parameters 241
_refine_ls_number_reflns 2354
_refine_ls_number_restraints 0
_refine_ls_restrained_S_all 0.883
_refine_ls_R_factor_all 0.0850
_refine_ls_R_factor_gt 0.0426
_refine_ls_shift/su_max 0.025
_refine_ls_shift/su_mean 0.002
_refine_ls_structure_factor_coef Fsqd
_refine_ls_weighting_details 'calc w = 1/[\s^2^(Fo^2^)+(0.0369P)^2^] where P=(Fo^2^+2Fc^2^)/3'
_refine_ls_weighting_scheme calc
_refine_ls_wR_factor_gt 0.0783
_refine_ls_wR_factor_ref 0.0893
_reflns_number_gt 1396
_reflns_number_total 2354
_reflns_threshold_expression I>2\s(I)
_cod_data_source_file ww6140.cif
_cod_data_source_block I
_cod_depositor_comments
;
The following automatic conversions were performed:
'_symmetry_cell_setting' value 'Orthorhombic' changed to 'orthorhombic'
according to '/home/saulius/struct/CIF-dictionaries/cif_core.dic'
dictionary named 'cif_core.dic' version 2.4.1 from 2010-06-29.

Automatic conversion script
Id: cif_fix_enum 1527 2010-12-29 10:47:43Z saulius 

The following automatic conversions were performed:

'_symmetry_cell_setting' value 'Orthorhombic' changed to
'orthorhombic' according to
/home/saulius/struct/CIF-dictionaries/cif_core.dic dictionary named
'cif_core.dic' version 2.4.1 from 2010-06-29.

Automatic conversion script
Id: cif_fix_values 1715 2011-07-08 13:25:40Z adriana 
;
_cod_database_code 2203520
_cod_database_fobs_code 2203520

loop_
_symmetry_equiv_pos_as_xyz
'x, y, z'
'-x+1/2, -y, z+1/2'
'-x, y+1/2, -z+1/2'
'x+1/2, -y+1/2, -z'

loop_
_atom_site_label
_atom_site_fract_x
_atom_site_fract_y
_atom_site_fract_z
_atom_site_U_iso_or_equiv
_atom_site_adp_type
_atom_site_calc_flag
_atom_site_refinement_flags
_atom_site_occupancy
_atom_site_type_symbol
O17 0.6579(3) 0.44170(18) 0.34155(10) 0.0379(6) Uani d . 1 O
O2 0.9913(3) 0.69681(19) 0.43328(14) 0.0500(7) Uani d . 1 O
H2O 1.0212 0.6372 0.4166 0.060 Uiso calc R 1 H
O3 0.9349(3) 0.48885(18) 0.37339(11) 0.0402(6) Uani d . 1 O
O4 0.5660(3) 0.24903(16) 0.46566(13) 0.0445(6) Uani d . 1 O
H4O 0.6212 0.1922 0.4724 0.053 Uiso calc R 1 H
O5 0.2645(3) 0.4571(2) 0.50351(13) 0.0570(7) Uani d . 1 O
C1 0.7039(4) 0.6144(2) 0.40523(15) 0.0279(7) Uani d . 1 C
C2 0.6688(4) 0.5547(2) 0.47728(14) 0.0281(7) Uani d . 1 C
H2 0.5941 0.6035 0.5048 0.034 Uiso calc R 1 H
C3 0.8278(4) 0.5309(3) 0.52281(15) 0.0395(8) Uani d . 1 C
H3A 0.9153 0.4970 0.4936 0.047 Uiso calc R 1 H
H3B 0.8731 0.6005 0.5402 0.047 Uiso calc R 1 H
C4 0.7906(4) 0.4546(3) 0.58553(16) 0.0450(9) Uani d . 1 C
H4A 0.7398 0.4979 0.6231 0.054 Uiso calc R 1 H
H4B 0.8977 0.4243 0.6028 0.054 Uiso calc R 1 H
C5 0.6689(4) 0.3587(3) 0.56634(16) 0.0391(8) Uani d . 1 C
H5 0.7009 0.2903 0.5907 0.047 Uiso calc R 1 H
C6 0.4849(5) 0.3890(3) 0.58032(18) 0.0405(9) Uani d . 1 C
C7 0.4150(4) 0.4360(3) 0.51430(17) 0.0367(8) Uani d . 1 C
C8 0.5640(4) 0.4456(2) 0.46228(15) 0.0289(7) Uani d . 1 C
C9 0.5089(4) 0.4465(3) 0.38584(15) 0.0309(7) Uani d . 1 C
H9 0.4372 0.3814 0.3767 0.037 Uiso calc R 1 H
C10 0.4090(4) 0.5498(3) 0.36745(16) 0.0367(8) Uani d . 1 C
H10A 0.3084 0.5551 0.3972 0.044 Uiso calc R 1 H
H10B 0.3712 0.5459 0.3189 0.044 Uiso calc R 1 H
C11 0.5238(4) 0.6533(2) 0.37806(15) 0.0294(7) Uani d . 1 C
H11 0.4724 0.6936 0.4175 0.035 Uiso calc R 1 H
C12 0.5170(4) 0.7344(3) 0.31515(16) 0.0368(8) Uani d . 1 C
C13 0.6346(5) 0.8316(3) 0.33182(18) 0.0443(9) Uani d . 1 C
H13A 0.5869 0.8734 0.3708 0.053 Uiso calc R 1 H
H13B 0.6400 0.8803 0.2913 0.053 Uiso calc R 1 H
C14 0.8159(5) 0.7939(3) 0.35091(17) 0.0444(9) Uani d . 1 C
H14A 0.8656 0.7551 0.3112 0.053 Uiso calc R 1 H
H14B 0.8863 0.8583 0.3605 0.053 Uiso calc R 1 H
C15 0.8168(4) 0.7179(3) 0.41494(17) 0.0357(8) Uani d . 1 C
H15 0.7670 0.7603 0.4539 0.043 Uiso calc R 1 H
C16 0.7733(4) 0.5314(3) 0.35183(16) 0.0310(8) Uani d . 1 C
H16 0.7885 0.5696 0.3068 0.037 Uiso calc R 1 H
C18 0.6662(4) 0.3426(2) 0.48564(16) 0.0342(7) Uani d . 1 C
H18 0.7817 0.3407 0.4654 0.041 Uiso calc R 1 H
C19 0.5624(5) 0.6863(3) 0.24283(15) 0.0513(10) Uani d . 1 C
H19A 0.5195 0.6120 0.2394 0.062 Uiso calc R 1 H
H19B 0.6846 0.6859 0.2371 0.062 Uiso calc R 1 H
H19C 0.5115 0.7310 0.2067 0.062 Uiso calc R 1 H
C20 0.3297(5) 0.7773(3) 0.31030(18) 0.0482(10) Uani d . 1 C
H20A 0.3246 0.8385 0.2781 0.058 Uiso calc R 1 H
H20B 0.2921 0.8011 0.3560 0.058 Uiso calc R 1 H
H20C 0.2566 0.7189 0.2938 0.058 Uiso calc R 1 H
C21 1.0122(4) 0.4214(3) 0.32041(19) 0.0537(10) Uani d . 1 C
H21A 0.9357 0.3623 0.3081 0.064 Uiso calc R 1 H
H21B 1.1175 0.3910 0.3380 0.064 Uiso calc R 1 H
H21C 1.0355 0.4656 0.2795 0.064 Uiso calc R 1 H
C22 0.3954(6) 0.3806(3) 0.6386(2) 0.0645(12) Uani d . 1 C
H22A 0.2823 0.4049 0.6397 0.077 Uiso calc R 1 H
H22B 0.4451 0.3505 0.6787 0.077 Uiso calc R 1 H

loop_
_atom_site_aniso_label
_atom_site_aniso_U_11
_atom_site_aniso_U_22
_atom_site_aniso_U_33
_atom_site_aniso_U_12
_atom_site_aniso_U_13
_atom_site_aniso_U_23
O17 0.0372(12) 0.0398(13) 0.0366(12) -0.0044(13) 0.0028(11) -0.0129(11)
O2 0.0365(14) 0.0466(15) 0.0668(18) -0.0110(12) -0.0045(14) -0.0030(14)
O3 0.0306(12) 0.0459(14) 0.0440(13) 0.0038(12) 0.0014(12) -0.0124(11)
O4 0.0426(14) 0.0250(11) 0.0661(16) 0.0020(11) -0.0059(14) -0.0017(12)
O5 0.0326(13) 0.0672(17) 0.0712(18) 0.0073(14) 0.0109(13) 0.0227(16)
C1 0.0262(17) 0.0290(16) 0.0283(16) -0.0024(15) 0.0013(14) -0.0030(14)
C2 0.0304(16) 0.0269(15) 0.0269(15) -0.0009(15) 0.0012(15) -0.0035(14)
C3 0.0417(19) 0.0424(19) 0.0345(17) -0.0065(19) -0.0085(17) -0.0027(16)
C4 0.051(2) 0.048(2) 0.0354(18) 0.000(2) -0.0099(17) 0.0072(18)
C5 0.049(2) 0.0309(18) 0.0371(19) 0.0043(19) -0.0055(18) 0.0097(15)
C6 0.051(2) 0.0306(18) 0.0400(19) -0.0028(18) 0.0060(18) 0.0069(16)
C7 0.0339(18) 0.0277(17) 0.048(2) -0.0011(17) 0.0053(17) 0.0004(16)
C8 0.0263(15) 0.0250(15) 0.0353(17) -0.0011(15) -0.0020(14) -0.0020(14)
C9 0.0222(16) 0.0295(16) 0.0410(18) -0.0064(16) 0.0011(15) -0.0050(15)
C10 0.0345(17) 0.0399(18) 0.0356(18) -0.0030(18) -0.0042(15) 0.0054(16)
C11 0.0306(18) 0.0296(16) 0.0280(16) 0.0010(15) 0.0027(15) -0.0022(14)
C12 0.048(2) 0.0307(18) 0.0312(17) 0.0015(17) 0.0026(17) 0.0032(14)
C13 0.058(2) 0.0323(18) 0.043(2) 0.0018(19) 0.0058(19) 0.0106(16)
C14 0.052(2) 0.0355(19) 0.046(2) -0.0126(19) 0.011(2) 0.0025(17)
C15 0.0333(19) 0.0354(18) 0.0384(18) -0.0078(17) 0.0069(17) -0.0044(16)
C16 0.0297(16) 0.0348(19) 0.0285(17) -0.0015(15) 0.0010(14) -0.0019(15)
C18 0.0317(17) 0.0308(16) 0.0399(18) 0.0013(17) -0.0042(17) -0.0008(15)
C19 0.065(2) 0.056(2) 0.0325(18) 0.004(2) 0.001(2) 0.0101(17)
C20 0.054(2) 0.045(2) 0.046(2) 0.014(2) -0.004(2) 0.0075(18)
C21 0.040(2) 0.050(2) 0.071(3) 0.0094(19) 0.002(2) -0.020(2)
C22 0.076(3) 0.066(3) 0.052(2) 0.003(2) 0.013(2) 0.016(2)

loop_
_atom_type_symbol
_atom_type_description
_atom_type_scat_dispersion_real
_atom_type_scat_dispersion_imag
_atom_type_scat_source
C C 0.0033 0.0000 'International Tables Vol C Tables 4.2.6.8 and 6.1.1.4'
H H 0.0000 0.0000 'International Tables Vol C Tables 4.2.6.8 and 6.1.1.4'
O O 0.0106 0.0000 'International Tables Vol C Tables 4.2.6.8 and 6.1.1.4'

loop_
_geom_angle_atom_site_label_1
_geom_angle_atom_site_label_2
_geom_angle_atom_site_label_3
_geom_angle
_geom_angle_publ_flag
C16 O17 C9 113.7(2) ?
C15 O2 H2O 109.5 ?
C16 O3 C21 112.2(2) ?
C18 O4 H4O 109.5 ?
C16 C1 C15 114.2(2) ?
C16 C1 C11 107.2(2) ?
C15 C1 C11 108.0(2) ?
C16 C1 C2 109.9(2) ?
C15 C1 C2 111.6(2) ?
C11 C1 C2 105.6(2) ?
C3 C2 C1 115.8(2) ?
C3 C2 C8 111.4(2) ?
C1 C2 C8 108.4(2) ?
C3 C2 H2 106.9 ?
C1 C2 H2 106.9 ?
C8 C2 H2 106.9 ?
C4 C3 C2 113.3(3) ?
C4 C3 H3A 108.9 ?
C2 C3 H3A 108.9 ?
C4 C3 H3B 108.9 ?
C2 C3 H3B 108.9 ?
H3A C3 H3B 107.7 ?
C3 C4 C5 112.6(2) ?
C3 C4 H4A 109.1 ?
C5 C4 H4A 109.1 ?
C3 C4 H4B 109.1 ?
C5 C4 H4B 109.1 ?
H4A C4 H4B 107.8 ?
C6 C5 C4 111.3(3) ?
C6 C5 C18 101.1(3) yes
C4 C5 C18 109.7(3) ?
C6 C5 H5 111.4 ?
C4 C5 H5 111.4 ?
C18 C5 H5 111.4 ?
C22 C6 C7 123.2(3) yes
C22 C6 C5 129.6(3) yes
C7 C6 C5 107.2(3) yes
O5 C7 C6 125.3(3) yes
O5 C7 C8 127.4(3) yes
C6 C7 C8 107.2(3) yes
C9 C8 C7 113.9(3) ?
C9 C8 C18 115.4(2) ?
C7 C8 C18 98.4(3) yes
C9 C8 C2 108.3(2) ?
C7 C8 C2 109.9(2) ?
C18 C8 C2 110.7(2) ?
O17 C9 C10 108.4(3) ?
O17 C9 C8 109.4(2) ?
C10 C9 C8 111.9(3) ?
O17 C9 H9 109.0 ?
C10 C9 H9 109.0 ?
C8 C9 H9 109.0 ?
C9 C10 C11 109.7(2) ?
C9 C10 H10A 109.7 ?
C11 C10 H10A 109.7 ?
C9 C10 H10B 109.7 ?
C11 C10 H10B 109.7 ?
H10A C10 H10B 108.2 ?
C12 C11 C10 113.0(2) ?
C12 C11 C1 118.4(3) ?
C10 C11 C1 108.6(2) ?
C12 C11 H11 105.3 ?
C10 C11 H11 105.3 ?
C1 C11 H11 105.3 ?
C13 C12 C19 109.8(3) ?
C13 C12 C11 107.9(3) ?
C19 C12 C11 116.4(3) ?
C13 C12 C20 108.8(3) ?
C19 C12 C20 106.9(3) ?
C11 C12 C20 106.8(3) ?
C12 C13 C14 112.1(3) ?
C12 C13 H13A 109.2 ?
C14 C13 H13A 109.2 ?
C12 C13 H13B 109.2 ?
C14 C13 H13B 109.2 ?
H13A C13 H13B 107.9 ?
C15 C14 C13 111.9(3) ?
C15 C14 H14A 109.2 ?
C13 C14 H14A 109.2 ?
C15 C14 H14B 109.2 ?
C13 C14 H14B 109.2 ?
H14A C14 H14B 107.9 ?
O2 C15 C14 107.9(3) ?
O2 C15 C1 115.4(3) ?
C14 C15 C1 112.9(3) ?
O2 C15 H15 106.7 ?
C14 C15 H15 106.7 ?
C1 C15 H15 106.7 ?
O17 C16 O3 109.0(2) ?
O17 C16 C1 111.5(2) ?
O3 C16 C1 111.1(2) ?
O17 C16 H16 108.4 ?
O3 C16 H16 108.4 ?
C1 C16 H16 108.4 ?
O4 C18 C8 106.2(2) ?
O4 C18 C5 111.8(3) ?
C8 C18 C5 101.0(2) yes
O4 C18 H18 112.4 ?
C8 C18 H18 112.4 ?
C5 C18 H18 112.4 ?
C12 C19 H19A 109.5 ?
C12 C19 H19B 109.5 ?
H19A C19 H19B 109.5 ?
C12 C19 H19C 109.5 ?
H19A C19 H19C 109.5 ?
H19B C19 H19C 109.5 ?
C12 C20 H20A 109.5 ?
C12 C20 H20B 109.5 ?
H20A C20 H20B 109.5 ?
C12 C20 H20C 109.5 ?
H20A C20 H20C 109.5 ?
H20B C20 H20C 109.5 ?
O3 C21 H21A 109.5 ?
O3 C21 H21B 109.5 ?
H21A C21 H21B 109.5 ?
O3 C21 H21C 109.5 ?
H21A C21 H21C 109.5 ?
H21B C21 H21C 109.5 ?
C6 C22 H22A 120.0 ?
C6 C22 H22B 120.0 ?
H22A C22 H22B 120.0 ?

loop_
_geom_bond_atom_site_label_1
_geom_bond_atom_site_label_2
_geom_bond_distance
_geom_bond_publ_flag
O17 C16 1.423(4) ?
O17 C9 1.436(3) ?
O2 C15 1.429(4) ?
O2 H2O 0.8200 ?
O3 C16 1.422(3) ?
O3 C21 1.429(4) ?
O4 C18 1.426(4) ?
O4 H4O 0.8200 ?
O5 C7 1.218(3) yes
C1 C16 1.526(4) ?
C1 C15 1.541(4) ?
C1 C11 1.569(4) ?
C1 C2 1.572(4) ?
C2 C3 1.540(4) ?
C2 C8 1.576(4) ?
C2 H2 0.9800 ?
C3 C4 1.535(4) ?
C3 H3A 0.9700 ?
C3 H3B 0.9700 ?
C4 C5 1.542(4) ?
C4 H4A 0.9700 ?
C4 H4B 0.9700 ?
C5 C6 1.505(4) yes
C5 C18 1.546(4) yes
C5 H5 0.9800 ?
C6 C22 1.313(5) yes
C6 C7 1.482(4) yes
C7 C8 1.531(4) yes
C8 C9 1.515(4) ?
C8 C18 1.543(4) yes
C9 C10 1.512(4) ?
C9 H9 0.9800 ?
C10 C11 1.551(4) ?
C10 H10A 0.9700 ?
C10 H10B 0.9700 ?
C11 C12 1.547(4) ?
C11 H11 0.9800 ?
C12 C13 1.524(4) ?
C12 C19 1.534(4) ?
C12 C20 1.554(5) ?
C13 C14 1.530(5) ?
C13 H13A 0.9700 ?
C13 H13B 0.9700 ?
C14 C15 1.524(4) ?
C14 H14A 0.9700 ?
C14 H14B 0.9700 ?
C15 H15 0.9800 ?
C16 H16 0.9800 ?
C18 H18 0.9800 ?
C19 H19A 0.9600 ?
C19 H19B 0.9600 ?
C19 H19C 0.9600 ?
C20 H20A 0.9600 ?
C20 H20B 0.9600 ?
C20 H20C 0.9600 ?
C21 H21A 0.9600 ?
C21 H21B 0.9600 ?
C21 H21C 0.9600 ?
C22 H22A 0.9300 ?
C22 H22B 0.9300 ?

loop_
_geom_hbond_atom_site_label_D
_geom_hbond_atom_site_label_H
_geom_hbond_atom_site_label_A
_geom_hbond_site_symmetry_A
_geom_hbond_distance_DH
_geom_hbond_distance_HA
_geom_hbond_distance_DA
_geom_hbond_angle_DHA
_geom_hbond_publ_flag
O2 H2O O3 . 0.82 2.08 2.793(3) 145 yes
O4 H4O O5 4_556 0.82 2.17 2.990(3) 177 yes
C20 H20A O17 3_655 0.96 2.60 3.505(4) 158 yes

loop_
_geom_torsion_atom_site_label_1
_geom_torsion_atom_site_label_2
_geom_torsion_atom_site_label_3
_geom_torsion_atom_site_label_4
_geom_torsion
C16 C1 C2 C3 77.5(3)
C15 C1 C2 C3 -50.1(3)
C11 C1 C2 C3 -167.2(3)
C16 C1 C2 C8 -48.4(3)
C15 C1 C2 C8 -176.1(2)
C11 C1 C2 C8 66.9(3)
C1 C2 C3 C4 -169.6(2)
C8 C2 C3 C4 -45.1(3)
C2 C3 C4 C5 40.8(4)
C3 C4 C5 C6 -92.2(3)
C3 C4 C5 C18 18.9(4)
C4 C5 C6 C22 -86.3(4)
C18 C5 C6 C22 157.2(4)
C4 C5 C6 C7 92.0(3)
C18 C5 C6 C7 -24.4(3)
C22 C6 C7 O5 -10.9(6)
C5 C6 C7 O5 170.6(3)
C22 C6 C7 C8 172.5(3)
C5 C6 C7 C8 -6.0(3)
O5 C7 C8 C9 -20.2(5)
C6 C7 C8 C9 156.2(3)
O5 C7 C8 C18 -142.8(4)
C6 C7 C8 C18 33.6(3)
O5 C7 C8 C2 101.5(4)
C6 C7 C8 C2 -82.0(3)
C3 C2 C8 C9 -137.7(2)
C1 C2 C8 C9 -9.3(3)
C3 C2 C8 C7 97.3(3)
C1 C2 C8 C7 -134.2(3)
C3 C2 C8 C18 -10.3(3)
C1 C2 C8 C18 118.2(3)
C16 O17 C9 C10 62.9(3)
C16 O17 C9 C8 -59.4(3)
C7 C8 C9 O17 -172.9(2)
C18 C8 C9 O17 -60.1(3)
C2 C8 C9 O17 64.6(3)
C7 C8 C9 C10 67.0(3)
C18 C8 C9 C10 179.7(3)
C2 C8 C9 C10 -55.6(3)
O17 C9 C10 C11 -58.6(3)
C8 C9 C10 C11 62.1(3)
C9 C10 C11 C12 132.7(3)
C9 C10 C11 C1 -0.7(3)
C16 C1 C11 C12 -74.4(3)
C15 C1 C11 C12 49.1(3)
C2 C1 C11 C12 168.5(2)
C16 C1 C11 C10 56.1(3)
C15 C1 C11 C10 179.6(2)
C2 C1 C11 C10 -61.0(3)
C10 C11 C12 C13 -179.9(3)
C1 C11 C12 C13 -51.4(4)
C10 C11 C12 C19 -55.9(4)
C1 C11 C12 C19 72.5(4)
C10 C11 C12 C20 63.4(3)
C1 C11 C12 C20 -168.2(3)
C19 C12 C13 C14 -73.9(3)
C11 C12 C13 C14 53.9(4)
C20 C12 C13 C14 169.4(3)
C12 C13 C14 C15 -59.6(4)
C13 C14 C15 O2 -173.8(3)
C13 C14 C15 C1 57.4(4)
C16 C1 C15 O2 -55.3(4)
C11 C1 C15 O2 -174.4(3)
C2 C1 C15 O2 70.1(3)
C16 C1 C15 C14 69.5(3)
C11 C1 C15 C14 -49.6(3)
C2 C1 C15 C14 -165.2(3)
C9 O17 C16 O3 120.0(3)
C9 O17 C16 C1 -3.1(3)
C21 O3 C16 O17 63.8(3)
C21 O3 C16 C1 -172.9(3)
C15 C1 C16 O17 -175.9(2)
C11 C1 C16 O17 -56.3(3)
C2 C1 C16 O17 57.9(3)
C15 C1 C16 O3 62.3(3)
C11 C1 C16 O3 -178.2(2)
C2 C1 C16 O3 -63.9(3)
C9 C8 C18 O4 -52.8(3)
C7 C8 C18 O4 68.7(3)
C2 C8 C18 O4 -176.3(2)
C9 C8 C18 C5 -169.6(3)
C7 C8 C18 C5 -48.1(3)
C2 C8 C18 C5 67.0(3)
C6 C5 C18 O4 -67.0(3)
C4 C5 C18 O4 175.3(2)
C6 C5 C18 C8 45.5(3)
C4 C5 C18 C8 -72.2(3)

loop_
_cod_related_entry_id
_cod_related_entry_database
_cod_related_entry_code
1 ChemSpider 21174347
